data_1574477
loop_
_publ_author_name
'Song, Bai-Qiao'
'Gao, Mei-Yan'
'Mercene van Wyk, Lisa'
'Deng, Cheng-Hua'
'Eaby, Alan C.'
'Wang, Shi-Qiang'
'Darwish, Shaza'
'Li, Dan'
'Qin, Shao-Jie'
'Peng, Yun-Lei'
'Yang, Qing-Yuan'
'Barbour, Leonard J.'
'Zaworotko, Michael J.'

_publ_section_title
;
 A new type of C2H2 binding site in a cis-bridging hexafluorosilicate
 ultramicroporous material that offers trace C2H2 capture
;
_journal_issue 20
_journal_name_full 'Chemical Science'
_journal_page_first 9010
_journal_page_last 9019
_journal_paper_doi 10.1039/D5SC00697J
_journal_volume 16
_journal_year 2025
_chemical_formula_moiety 'C14 H14 Cu0.5 F6 N4 Si, C14 H14 Cu0.5 N4'
_chemical_formula_sum 'C28 H28 Cu F6 N8 Si'
_chemical_formula_weight 682.21
_chemical_name_systematic SIFSIX-bidmb-Cu
_space_group_crystal_system triclinic
_space_group_IT_number 2
_space_group_name_Hall '-P 1'
_space_group_name_H-M_alt 'P -1'
_atom_sites_solution_hydrogens geom
_audit_creation_date 2024-04-19
_audit_creation_method
;
Olex2 1.2
(compiled 2018.05.29 svn.r3508 for OlexSys, GUI svn.r5506)
;
_audit_update_record
;
2024-04-24 deposited with the CCDC.	2025-04-15 downloaded from the CCDC.
;
_cell_angle_alpha 107.3570(10)
_cell_angle_beta 101.7380(10)
_cell_angle_gamma 118.1650(10)
_cell_formula_units_Z 2
_cell_length_a 12.7494(5)
_cell_length_b 13.2904(6)
_cell_length_c 13.4525(5)
_cell_measurement_reflns_used 9828
_cell_measurement_temperature 150(2)
_cell_measurement_theta_max 27.52
_cell_measurement_theta_min 3.115
_cell_volume 1750.18(13)
_computing_cell_refinement 'SAINT V8.38A (?, 2016)'
_computing_data_reduction 'SAINT V8.38A (?, 2016)'
_computing_molecular_graphics 'Olex2 (Dolomanov et al., 2009)'
_computing_publication_material 'Olex2 (Dolomanov et al., 2009)'
_computing_structure_refinement 'XL (Sheldrick, 2008)'
_computing_structure_solution 'SHELXT 2014/5 (Sheldrick, 2014)'
_diffrn_ambient_temperature 150.0
_diffrn_measured_fraction_theta_full 0.981
_diffrn_measured_fraction_theta_max 0.980
_diffrn_measurement_device_type 'CCD area detector'
_diffrn_measurement_method 'phi and omega scans'
_diffrn_radiation_monochromator graphite
_diffrn_radiation_type MoK\a
_diffrn_radiation_wavelength 0.71073
_diffrn_reflns_av_R_equivalents 0.0165
_diffrn_reflns_av_unetI/netI 0.0247
_diffrn_reflns_Laue_measured_fraction_full 0.981
_diffrn_reflns_Laue_measured_fraction_max 0.980
_diffrn_reflns_limit_h_max 16
_diffrn_reflns_limit_h_min -16
_diffrn_reflns_limit_k_max 17
_diffrn_reflns_limit_k_min -17
_diffrn_reflns_limit_l_max 15
_diffrn_reflns_limit_l_min -17
_diffrn_reflns_number 16744
_diffrn_reflns_point_group_measured_fraction_full 0.981
_diffrn_reflns_point_group_measured_fraction_max 0.980
_diffrn_reflns_theta_full 25.242
_diffrn_reflns_theta_max 27.517
_diffrn_reflns_theta_min 3.047
_exptl_absorpt_coefficient_mu 0.719
_exptl_absorpt_correction_T_max 0.7456
_exptl_absorpt_correction_T_min 0.7093
_exptl_absorpt_correction_type multi-scan
_exptl_absorpt_process_details
'SADABS-2016/2 (Bruker,2016/2) was used for absorption correction. wR2(int) was 0.0336 before and 0.0288 after correction. The Ratio of minimum to maximum transmission is 0.9513. The \l/2 correction factor is Not present.'
_exptl_crystal_colour 'clear dark violet'
_exptl_crystal_colour_lustre clear
_exptl_crystal_colour_modifier dark
_exptl_crystal_colour_primary violet
_exptl_crystal_density_diffrn 1.295
_exptl_crystal_description block
_exptl_crystal_F_000 698
_exptl_crystal_size_max 0.31
_exptl_crystal_size_mid 0.27
_exptl_crystal_size_min 0.22
_refine_diff_density_max 0.333
_refine_diff_density_min -0.301
_refine_diff_density_rms 0.049
_refine_ls_extinction_method none
_refine_ls_goodness_of_fit_ref 1.042
_refine_ls_hydrogen_treatment constr
_refine_ls_matrix_type full
_refine_ls_number_parameters 404
_refine_ls_number_reflns 7915
_refine_ls_number_restraints 0
_refine_ls_restrained_S_all 1.042
_refine_ls_R_factor_all 0.0333
_refine_ls_R_factor_gt 0.0276
_refine_ls_shift/su_max 0.001
_refine_ls_shift/su_mean 0.000
_refine_ls_structure_factor_coef Fsqd
_refine_ls_weighting_details 'w=1/[\s^2^(Fo^2^)+(0.0318P)^2^+0.8219P] where P=(Fo^2^+2Fc^2^)/3'
_refine_ls_weighting_scheme calc
_refine_ls_wR_factor_gt 0.0682
_refine_ls_wR_factor_ref 0.0709
_reflns_Friedel_coverage 0.000
_reflns_number_gt 6932
_reflns_number_total 7915
_reflns_threshold_expression 'I > 2\s(I)'
_cod_data_source_file d5sc00697j2.cif
_cod_data_source_block SIFSIX-bidmb-Cu
_cod_depositor_comments 'Adding full bibliography for 1574477--1574483.cif.'
_cod_original_cell_volume 1750.18(12)
_cod_database_code 1574477
_shelx_shelxl_version_number 2016/6
_shelx_space_group_comment
;
The symmetry employed for this shelxl refinement is uniquely defined
by the following loop, which should always be used as a source of
symmetry information in preference to the above space-group names.
They are only intended as comments.
;
_shelx_estimated_absorpt_t_max 0.858
_shelx_estimated_absorpt_t_min 0.808
_olex2_refinement_description
;
1. Fixed Uiso
 At 1.2 times of:
  All C(H) groups
 At 1.5 times of:
  All C(H,H,H) groups
2.a Aromatic/amide H refined with riding coordinates:
 C1(H1), C2(H2), C3(H3), C4(H4), C6(H6), C8(H8), C9(H9), C11(H11), C15(H15),
 C16(H16), C17(H17), C19(H19), C21(H21), C23(H23), C25(H25), C26(H26)
2.b Idealised Me refined as rotating group:
 C12(H12A,H12B,H12C), C14(H14A,H14B,H14C), C27(H27A,H27B,H27C), C28(H28A,H28B,
 H28C)
;
_platon_squeeze_void_probe_radius 1.20
_olex2_submission_special_instructions 'No special instructions were received'

loop_
_space_group_symop_operation_xyz
'x, y, z'
'-x, -y, -z'

loop_
_atom_site_label
_atom_site_type_symbol
_atom_site_fract_x
_atom_site_fract_y
_atom_site_fract_z
_atom_site_U_iso_or_equiv
_atom_site_adp_type
_atom_site_occupancy
_atom_site_site_symmetry_order
_atom_site_calc_flag
_atom_site_refinement_flags_posn
_atom_site_refinement_flags_adp
_atom_site_refinement_flags_occupancy
_atom_site_disorder_assembly
_atom_site_disorder_group
Cu1 Cu 0.500000 0.500000 0.500000 0.01197(6) Uani 1 2 d S T P . .
Si1 Si 0.34839(4) 0.59452(4) 0.71420(3) 0.01841(9) Uani 1 1 d . . . . .
F1 F 0.20994(9) 0.55702(9) 0.61954(7) 0.02329(19) Uani 1 1 d . . . . .
F2 F 0.38213(9) 0.53581(9) 0.60552(7) 0.02247(19) Uani 1 1 d . . . . .
F3 F 0.48645(9) 0.62972(10) 0.80769(8) 0.0305(2) Uani 1 1 d . . . . .
F4 F 0.43210(10) 0.74037(9) 0.71799(9) 0.0336(2) Uani 1 1 d . . . . .
F5 F 0.26574(10) 0.44954(11) 0.71017(9) 0.0368(3) Uani 1 1 d . . . . .
F6 F 0.31710(11) 0.65614(13) 0.82320(8) 0.0474(3) Uani 1 1 d . . . . .
N1 N 0.67356(11) 0.65888(11) 0.61440(10) 0.0149(2) Uani 1 1 d . . . . .
N2 N 0.51800(11) 0.39472(11) 0.57223(10) 0.0158(2) Uani 1 1 d . . . . .
N3 N 0.84235(12) 0.82341(12) 0.76985(10) 0.0202(3) Uani 1 1 d . . . . .
N4 N 0.50696(13) 0.22431(12) 0.56977(11) 0.0204(3) Uani 1 1 d . . . . .
C1 C 0.52084(14) 0.29697(13) 0.51501(13) 0.0176(3) Uani 1 1 d . . . . .
H1 H 0.531178 0.280103 0.445190 0.021 Uiso 1 1 calc R . . . .
C2 C 0.50164(14) 0.38485(14) 0.66802(13) 0.0198(3) Uani 1 1 d . . . . .
H2 H 0.495466 0.442088 0.724796 0.024 Uiso 1 1 calc R . . . .
C3 C 0.72209(14) 0.71525(14) 0.72646(12) 0.0179(3) Uani 1 1 d . . . . .
H3 H 0.678369 0.684012 0.770756 0.022 Uiso 1 1 calc R . . . .
C4 C 0.87126(15) 0.83653(15) 0.67944(13) 0.0246(3) Uani 1 1 d . . . . .
H4 H 0.949252 0.903863 0.683380 0.030 Uiso 1 1 calc R . . . .
C5 C 0.95785(15) 1.07069(15) 1.06135(13) 0.0230(3) Uani 1 1 d . . . . .
C6 C 0.76628(14) 0.73423(15) 0.58370(13) 0.0203(3) Uani 1 1 d . . . . .
H6 H 0.757928 0.717199 0.507710 0.024 Uiso 1 1 calc R . . . .
C7 C 0.92472(14) 0.91315(14) 0.88816(12) 0.0217(3) Uani 1 1 d . . . . .
C8 C 0.49579(16) 0.28032(15) 0.66802(14) 0.0228(3) Uani 1 1 d . . . . .
H8 H 0.485990 0.251379 0.724254 0.027 Uiso 1 1 calc R . . . .
C9 C 0.88324(15) 0.98127(15) 0.94674(13) 0.0240(3) Uani 1 1 d . . . . .
H9 H 0.802487 0.966745 0.908067 0.029 Uiso 1 1 calc R . . . .
C10 C 0.50210(15) 0.10899(14) 0.53174(14) 0.0215(3) Uani 1 1 d . . . . .
C11 C 0.41249(17) -0.10160(16) 0.39420(15) 0.0290(4) Uani 1 1 d . . . . .
H11 H 0.352369 -0.173052 0.321296 0.035 Uiso 1 1 calc R . . . .
C12 C 0.91266(17) 1.14596(17) 1.12377(14) 0.0311(4) Uani 1 1 d . . . . .
H12A H 0.862594 1.100840 1.160750 0.047 Uiso 1 1 calc GR . . . .
H12B H 0.857478 1.154585 1.069365 0.047 Uiso 1 1 calc GR . . . .
H12C H 0.988561 1.231337 1.181722 0.047 Uiso 1 1 calc GR . . . .
C13 C 0.41234(17) 0.00818(16) 0.42381(15) 0.0294(4) Uani 1 1 d . . . . .
C14 C 0.3156(2) 0.0119(2) 0.3417(2) 0.0656(9) Uani 1 1 d . . . . .
H14A H 0.273356 0.043815 0.381938 0.098 Uiso 1 1 calc GR . . . .
H14B H 0.249527 -0.074673 0.279207 0.098 Uiso 1 1 calc GR . . . .
H14C H 0.361212 0.069077 0.310654 0.098 Uiso 1 1 calc GR . . . .
Cu2 Cu 0.000000 0.500000 0.500000 0.01317(6) Uani 1 2 d S T P . .
N5 N -0.04701(12) 0.52013(12) 0.63408(10) 0.0155(2) Uani 1 1 d . . . . .
N6 N 0.07974(12) 0.68483(12) 0.53989(10) 0.0171(2) Uani 1 1 d . . . . .
N7 N -0.05808(12) 0.50934(13) 0.79154(10) 0.0174(2) Uani 1 1 d . . . . .
N8 N 0.09432(12) 0.85879(12) 0.54760(11) 0.0187(2) Uani 1 1 d . . . . .
C15 C 0.01412(15) 0.73078(14) 0.50981(12) 0.0178(3) Uani 1 1 d . . . . .
H15 H -0.077520 0.680672 0.467174 0.021 Uiso 1 1 calc R . . . .
C16 C -0.16736(14) 0.50145(15) 0.73525(13) 0.0196(3) Uani 1 1 d . . . . .
H16 H -0.234573 0.493194 0.759728 0.023 Uiso 1 1 calc R . . . .
C17 C -0.03453(15) 0.58085(16) 0.98691(13) 0.0207(3) Uani 1 1 d . . . . .
H17 H -0.058856 0.635522 0.976144 0.025 Uiso 1 1 calc R . . . .
C18 C 0.09734(15) 1.05538(14) 0.61129(13) 0.0188(3) Uani 1 1 d . . . . .
C19 C 0.01212(15) 0.52176(15) 0.72752(12) 0.0184(3) Uani 1 1 d . . . . .
H19 H 0.092899 0.530450 0.747258 0.022 Uiso 1 1 calc R . . . .
C20 C -0.02661(14) 0.50345(15) 0.89767(12) 0.0184(3) Uani 1 1 d . . . . .
C21 C -0.15936(14) 0.50788(14) 0.63793(12) 0.0178(3) Uani 1 1 d . . . . .
H21 H -0.221302 0.504482 0.581589 0.021 Uiso 1 1 calc R . . . .
C22 C 0.05119(15) 0.93543(14) 0.52604(13) 0.0180(3) Uani 1 1 d . . . . .
C23 C 0.04356(15) 1.11796(14) 0.58154(13) 0.0190(3) Uani 1 1 d . . . . .
H23 H 0.072899 1.200078 0.636955 0.023 Uiso 1 1 calc R . . . .
C24 C 0.00740(15) 0.42016(15) 0.90775(12) 0.0200(3) Uani 1 1 d . . . . .
C25 C 0.20876(16) 0.78727(15) 0.59941(15) 0.0259(3) Uani 1 1 d . . . . .
H25 H 0.279084 0.782748 0.631466 0.031 Uiso 1 1 calc R . . . .
C26 C 0.21953(16) 0.89550(16) 0.60504(16) 0.0285(4) Uani 1 1 d . . . . .
H26 H 0.297291 0.979620 0.641114 0.034 Uiso 1 1 calc R . . . .
C27 C 0.19464(16) 1.11762(16) 0.73179(14) 0.0265(3) Uani 1 1 d . . . . .
H27A H 0.181390 1.051551 0.756109 0.040 Uiso 1 1 calc GR . . . .
H27B H 0.182712 1.177889 0.782438 0.040 Uiso 1 1 calc GR . . . .
H27C H 0.283182 1.163961 0.735319 0.040 Uiso 1 1 calc GR . . . .
C28 C 0.01491(18) 0.33256(17) 0.81215(14) 0.0268(3) Uani 1 1 d . . . . .
H28A H 0.097827 0.381635 0.806471 0.040 Uiso 1 1 calc GR . . . .
H28B H -0.057500 0.296015 0.740040 0.040 Uiso 1 1 calc GR . . . .
H28C H 0.009284 0.263185 0.827894 0.040 Uiso 1 1 calc GR . . . .

loop_
_atom_site_aniso_label
_atom_site_aniso_U_11
_atom_site_aniso_U_22
_atom_site_aniso_U_33
_atom_site_aniso_U_23
_atom_site_aniso_U_13
_atom_site_aniso_U_12
Cu1 0.01185(11) 0.00805(11) 0.01254(12) 0.00255(9) 0.00152(9) 0.00596(9)
Si1 0.0210(2) 0.0264(2) 0.01246(19) 0.00681(16) 0.00684(15) 0.01783(18)
F1 0.0235(4) 0.0312(5) 0.0174(4) 0.0087(4) 0.0051(4) 0.0197(4)
F2 0.0285(5) 0.0256(5) 0.0183(4) 0.0073(4) 0.0122(4) 0.0194(4)
F3 0.0269(5) 0.0447(6) 0.0200(5) 0.0098(4) 0.0042(4) 0.0254(5)
F4 0.0334(5) 0.0199(5) 0.0359(6) 0.0050(4) 0.0050(4) 0.0156(4)
F5 0.0325(5) 0.0453(6) 0.0407(6) 0.0328(5) 0.0151(5) 0.0198(5)
F6 0.0406(6) 0.0843(9) 0.0166(5) 0.0062(5) 0.0111(5) 0.0451(7)
N1 0.0136(5) 0.0122(5) 0.0141(6) 0.0031(5) 0.0037(4) 0.0066(5)
N2 0.0154(6) 0.0130(5) 0.0181(6) 0.0062(5) 0.0043(5) 0.0089(5)
N3 0.0154(6) 0.0171(6) 0.0132(6) 0.0009(5) 0.0037(5) 0.0037(5)
N4 0.0251(6) 0.0151(6) 0.0274(7) 0.0124(5) 0.0125(5) 0.0137(5)
C1 0.0193(7) 0.0135(6) 0.0211(7) 0.0076(6) 0.0067(6) 0.0109(6)
C2 0.0217(7) 0.0200(7) 0.0218(8) 0.0099(6) 0.0101(6) 0.0139(6)
C3 0.0154(7) 0.0149(7) 0.0167(7) 0.0046(6) 0.0058(5) 0.0060(6)
C4 0.0177(7) 0.0227(8) 0.0194(8) 0.0066(6) 0.0084(6) 0.0037(6)
C5 0.0193(7) 0.0187(7) 0.0180(7) 0.0020(6) 0.0060(6) 0.0066(6)
C6 0.0178(7) 0.0208(7) 0.0159(7) 0.0059(6) 0.0071(6) 0.0082(6)
C7 0.0158(7) 0.0170(7) 0.0135(7) 0.0007(6) 0.0029(5) 0.0015(6)
C8 0.0282(8) 0.0233(8) 0.0265(8) 0.0156(7) 0.0155(7) 0.0169(7)
C9 0.0171(7) 0.0222(8) 0.0184(8) 0.0028(6) 0.0035(6) 0.0068(6)
C10 0.0264(8) 0.0145(7) 0.0316(8) 0.0136(6) 0.0143(7) 0.0143(6)
C11 0.0355(9) 0.0169(7) 0.0279(9) 0.0073(6) 0.0038(7) 0.0156(7)
C12 0.0283(8) 0.0285(9) 0.0231(9) 0.0003(7) 0.0061(7) 0.0157(8)
C13 0.0315(9) 0.0180(7) 0.0343(9) 0.0104(7) 0.0033(7) 0.0160(7)
C14 0.0612(14) 0.0240(10) 0.0657(16) 0.0035(10) -0.0273(12) 0.0241(10)
Cu2 0.02410(13) 0.01559(12) 0.01200(12) 0.00988(9) 0.01140(10) 0.01579(11)
N5 0.0221(6) 0.0191(6) 0.0131(6) 0.0094(5) 0.0098(5) 0.0147(5)
N6 0.0250(6) 0.0186(6) 0.0187(6) 0.0118(5) 0.0121(5) 0.0165(5)
N7 0.0205(6) 0.0279(7) 0.0149(6) 0.0140(5) 0.0109(5) 0.0172(6)
N8 0.0240(6) 0.0181(6) 0.0248(7) 0.0137(5) 0.0124(5) 0.0160(5)
C15 0.0241(7) 0.0182(7) 0.0209(7) 0.0119(6) 0.0124(6) 0.0156(6)
C16 0.0185(7) 0.0291(8) 0.0193(7) 0.0135(6) 0.0105(6) 0.0166(6)
C17 0.0272(8) 0.0309(8) 0.0208(8) 0.0170(7) 0.0153(6) 0.0226(7)
C18 0.0238(7) 0.0187(7) 0.0224(7) 0.0129(6) 0.0131(6) 0.0144(6)
C19 0.0228(7) 0.0285(8) 0.0160(7) 0.0139(6) 0.0124(6) 0.0187(7)
C20 0.0223(7) 0.0305(8) 0.0148(7) 0.0155(6) 0.0120(6) 0.0185(7)
C21 0.0190(7) 0.0215(7) 0.0170(7) 0.0100(6) 0.0078(6) 0.0135(6)
C22 0.0246(7) 0.0183(7) 0.0258(8) 0.0158(6) 0.0157(6) 0.0166(6)
C23 0.0270(7) 0.0162(7) 0.0227(7) 0.0113(6) 0.0143(6) 0.0152(6)
C24 0.0265(8) 0.0291(8) 0.0160(7) 0.0131(6) 0.0138(6) 0.0201(7)
C25 0.0251(8) 0.0228(8) 0.0345(9) 0.0139(7) 0.0093(7) 0.0173(7)
C26 0.0229(8) 0.0213(8) 0.0426(10) 0.0161(7) 0.0104(7) 0.0139(7)
C27 0.0305(8) 0.0249(8) 0.0264(8) 0.0123(7) 0.0090(7) 0.0181(7)
C28 0.0430(10) 0.0345(9) 0.0202(8) 0.0157(7) 0.0189(7) 0.0295(8)

loop_
_atom_type_symbol
_atom_type_description
_atom_type_scat_dispersion_real
_atom_type_scat_dispersion_imag
_atom_type_scat_source
C C 0.0033 0.0016 'International Tables Vol C Tables 4.2.6.8 and 6.1.1.4'
H H 0.0000 0.0000 'International Tables Vol C Tables 4.2.6.8 and 6.1.1.4'
Cu Cu 0.3201 1.2651 'International Tables Vol C Tables 4.2.6.8 and 6.1.1.4'
F F 0.0171 0.0103 'International Tables Vol C Tables 4.2.6.8 and 6.1.1.4'
N N 0.0061 0.0033 'International Tables Vol C Tables 4.2.6.8 and 6.1.1.4'
Si Si 0.0817 0.0704 'International Tables Vol C Tables 4.2.6.8 and 6.1.1.4'

loop_
_geom_angle_atom_site_label_1
_geom_angle_atom_site_label_2
_geom_angle_atom_site_label_3
_geom_angle
_geom_angle_site_symmetry_1
_geom_angle_site_symmetry_3
_geom_angle_publ_flag
F2 Cu1 F2 180.0 2_666 . ?
N1 Cu1 F2 84.96(4) . 2_666 ?
N1 Cu1 F2 95.04(4) . . ?
N1 Cu1 F2 84.96(4) 2_666 . ?
N1 Cu1 F2 95.03(4) 2_666 2_666 ?
N1 Cu1 N1 180.0 . 2_666 ?
N2 Cu1 F2 89.88(4) . . ?
N2 Cu1 F2 89.88(4) 2_666 2_666 ?
N2 Cu1 F2 90.12(4) 2_666 . ?
N2 Cu1 F2 90.12(4) . 2_666 ?
N2 Cu1 N1 87.15(5) . 2_666 ?
N2 Cu1 N1 92.85(5) . . ?
N2 Cu1 N1 92.85(5) 2_666 2_666 ?
N2 Cu1 N1 87.15(5) 2_666 . ?
N2 Cu1 N2 180.0 2_666 . ?
F1 Si1 F3 179.08(6) . . ?
F1 Si1 F4 90.20(5) . . ?
F2 Si1 F1 89.70(5) . . ?
F2 Si1 F3 89.66(5) . . ?
F2 Si1 F4 89.16(5) . . ?
F2 Si1 F5 90.59(5) . . ?
F4 Si1 F3 90.45(6) . . ?
F5 Si1 F1 89.93(5) . . ?
F5 Si1 F3 89.42(5) . . ?
F5 Si1 F4 179.72(6) . . ?
F6 Si1 F1 90.61(5) . . ?
F6 Si1 F2 178.83(7) . . ?
F6 Si1 F3 90.05(5) . . ?
F6 Si1 F4 89.71(7) . . ?
F6 Si1 F5 90.54(7) . . ?
Si1 F2 Cu1 161.15(5) . . ?
C3 N1 Cu1 130.56(10) . . ?
C3 N1 C6 106.69(12) . . ?
C6 N1 Cu1 122.71(10) . . ?
C1 N2 Cu1 120.28(10) . . ?
C1 N2 C2 106.83(12) . . ?
C2 N2 Cu1 131.41(10) . . ?
C3 N3 C4 107.47(12) . . ?
C3 N3 C7 127.11(13) . . ?
C4 N3 C7 125.36(13) . . ?
C1 N4 C8 107.57(12) . . ?
C1 N4 C10 126.14(13) . . ?
C8 N4 C10 126.29(13) . . ?
N2 C1 N4 110.37(13) . . ?
C8 C2 N2 109.03(13) . . ?
N1 C3 N3 110.63(13) . . ?
C6 C4 N3 106.26(13) . . ?
C7 C5 C12 123.41(14) 2_777 . ?
C9 C5 C7 115.96(14) . 2_777 ?
C9 C5 C12 120.62(15) . . ?
C4 C6 N1 108.95(13) . . ?
C5 C7 N3 119.51(14) 2_777 . ?
C9 C7 N3 117.57(14) . . ?
C9 C7 C5 122.92(14) . 2_777 ?
C2 C8 N4 106.20(13) . . ?
C7 C9 C5 121.12(15) . . ?
C11 C10 N4 117.94(14) 2_656 . ?
C11 C10 C13 122.00(14) 2_656 . ?
C13 C10 N4 120.05(14) . . ?
C10 C11 C13 121.60(16) 2_656 . ?
C10 C13 C11 116.40(15) . . ?
C10 C13 C14 123.39(15) . . ?
C11 C13 C14 120.19(16) . . ?
N5 Cu2 N5 180.00(3) . 2_566 ?
N5 Cu2 N6 88.70(5) . 2_566 ?
N5 Cu2 N6 88.70(5) 2_566 . ?
N5 Cu2 N6 91.30(5) 2_566 2_566 ?
N5 Cu2 N6 91.29(5) . . ?
N6 Cu2 N6 180.00(4) 2_566 . ?
C19 N5 Cu2 124.72(10) . . ?
C19 N5 C21 106.90(11) . . ?
C21 N5 Cu2 127.10(9) . . ?
C15 N6 Cu2 124.39(11) . . ?
C15 N6 C25 106.51(12) . . ?
C25 N6 Cu2 129.09(10) . . ?
C16 N7 C20 126.05(12) . . ?
C19 N7 C16 107.27(12) . . ?
C19 N7 C20 126.67(12) . . ?
C15 N8 C22 123.89(13) . . ?
C15 N8 C26 106.92(12) . . ?
C26 N8 C22 129.17(13) . . ?
N6 C15 N8 111.05(13) . . ?
C21 C16 N7 106.23(12) . . ?
C20 C17 C24 121.12(14) . 2_567 ?
C22 C18 C27 125.05(13) . . ?
C23 C18 C22 116.24(14) . . ?
C23 C18 C27 118.66(14) . . ?
N5 C19 N7 110.57(12) . . ?
C17 C20 N7 117.35(13) . . ?
C17 C20 C24 122.20(13) . . ?
C24 C20 N7 120.43(13) . . ?
C16 C21 N5 109.02(12) . . ?
C18 C22 N8 121.57(13) . . ?
C23 C22 N8 116.95(13) 2_576 . ?
C23 C22 C18 121.39(13) 2_576 . ?
C22 C23 C18 122.36(14) 2_576 . ?
C17 C24 C20 116.68(13) 2_567 . ?
C17 C24 C28 119.38(14) 2_567 . ?
C20 C24 C28 123.93(13) . . ?
C26 C25 N6 109.31(14) . . ?
C25 C26 N8 106.22(14) . . ?

loop_
_geom_bond_atom_site_label_1
_geom_bond_atom_site_label_2
_geom_bond_distance
_geom_bond_site_symmetry_2
_geom_bond_publ_flag
Cu1 F2 2.3748(8) 2_666 ?
Cu1 F2 2.3749(8) . ?
Cu1 N1 1.9971(11) . ?
Cu1 N1 1.9971(11) 2_666 ?
Cu1 N2 1.9944(12) . ?
Cu1 N2 1.9944(12) 2_666 ?
Si1 F1 1.6918(9) . ?
Si1 F2 1.6804(9) . ?
Si1 F3 1.6940(10) . ?
Si1 F4 1.6926(11) . ?
Si1 F5 1.6804(11) . ?
Si1 F6 1.6762(10) . ?
N1 C3 1.3137(19) . ?
N1 C6 1.3779(19) . ?
N2 C1 1.3194(18) . ?
N2 C2 1.3805(19) . ?
N3 C3 1.3463(19) . ?
N3 C4 1.376(2) . ?
N3 C7 1.4364(19) . ?
N4 C1 1.3500(18) . ?
N4 C8 1.382(2) . ?
N4 C10 1.4297(18) . ?
C2 C8 1.356(2) . ?
C4 C6 1.354(2) . ?
C5 C7 1.394(2) 2_777 ?
C5 C9 1.392(2) . ?
C5 C12 1.509(2) . ?
C7 C9 1.384(2) . ?
C10 C11 1.380(2) 2_656 ?
C10 C13 1.389(2) . ?
C11 C13 1.394(2) . ?
C13 C14 1.510(2) . ?
Cu2 N5 1.9969(11) . ?
Cu2 N5 1.9969(11) 2_566 ?
Cu2 N6 1.9974(12) 2_566 ?
Cu2 N6 1.9974(12) . ?
N5 C19 1.3159(18) . ?
N5 C21 1.3769(18) . ?
N6 C15 1.3148(18) . ?
N6 C25 1.378(2) . ?
N7 C16 1.3825(18) . ?
N7 C19 1.3525(18) . ?
N7 C20 1.4382(17) . ?
N8 C15 1.3523(19) . ?
N8 C22 1.4366(18) . ?
N8 C26 1.386(2) . ?
C16 C21 1.358(2) . ?
C17 C20 1.386(2) . ?
C17 C24 1.394(2) 2_567 ?
C18 C22 1.397(2) . ?
C18 C23 1.396(2) . ?
C18 C27 1.505(2) . ?
C20 C24 1.397(2) . ?
C22 C23 1.387(2) 2_576 ?
C24 C28 1.510(2) . ?
C25 C26 1.356(2) . ?

loop_
_platon_squeeze_void_nr
_platon_squeeze_void_average_x
_platon_squeeze_void_average_y
_platon_squeeze_void_average_z
_platon_squeeze_void_volume
_platon_squeeze_void_count_electrons
_platon_squeeze_void_content
1 0.500 0.399 1.000 397 118 ' '
